data_4114301
loop_
_publ_author_name
'M. Esther Garc\'ia'
'V\'ictor Riera'
'Miguel A. Ruiz'
'David S\'aez'
'Hayrullo Hamidov'
'John C. Jeffery'
'Thomas Riis-Johannessen'

_publ_section_title
;
 Ten-Electron Coordination and Reactivity of an Arylphosphinidene Ligand
;
_journal_name_full 'Journal of the American Chemical Society'
_journal_page_first 13044
_journal_page_last 13045
_journal_paper_doi 10.1021/ja037293r
_journal_volume 125
_journal_year 2003
_chemical_formula_sum 'C30 H39 Mo2 O2 P'
_chemical_formula_weight 654.46
_chemical_name_systematic
; 
 ? 
;
_space_group_IT_number 14
_symmetry_cell_setting monoclinic
_symmetry_space_group_name_Hall '-P 2yn'
_symmetry_space_group_name_H-M 'P 1 21/n 1'
_atom_sites_solution_hydrogens geom
_atom_sites_solution_primary direct
_atom_sites_solution_secondary difmap
_audit_creation_method SHELXL-97
_cell_angle_alpha 90.00
_cell_angle_beta 90.39(3)
_cell_angle_gamma 90.00
_cell_formula_units_Z 4
_cell_length_a 9.952(2)
_cell_length_b 19.642(4)
_cell_length_c 14.316(3)
_cell_measurement_temperature 100(2)
_cell_volume 2798.4(10)
_computing_data_collection 'Bruker SMART CCD '
_computing_molecular_graphics XP
_computing_publication_material XCIF
_computing_structure_refinement 'SHELXL-97 (Sheldrick, 1997)'
_computing_structure_solution 'SHELXS-97 (Sheldrick, 1990)'
_diffrn_ambient_temperature 100(2)
_diffrn_measured_fraction_theta_full 0.999
_diffrn_measured_fraction_theta_max 0.999
_diffrn_radiation_monochromator graphite
_diffrn_radiation_source 'fine-focus sealed tube'
_diffrn_radiation_type MoK\a
_diffrn_radiation_wavelength 0.71073
_diffrn_reflns_av_R_equivalents 0.0196
_diffrn_reflns_av_sigmaI/netI 0.0213
_diffrn_reflns_limit_h_max 12
_diffrn_reflns_limit_h_min -12
_diffrn_reflns_limit_k_max 25
_diffrn_reflns_limit_k_min -24
_diffrn_reflns_limit_l_max 17
_diffrn_reflns_limit_l_min -18
_diffrn_reflns_number 19628
_diffrn_reflns_theta_full 27.48
_diffrn_reflns_theta_max 27.48
_diffrn_reflns_theta_min 1.76
_exptl_absorpt_coefficient_mu 0.978
_exptl_crystal_colour Dark_red
_exptl_crystal_density_diffrn 1.553
_exptl_crystal_description Block
_exptl_crystal_F_000 1336
_exptl_crystal_size_max 0.25
_exptl_crystal_size_mid 0.25
_exptl_crystal_size_min 0.20
_refine_diff_density_max 0.533
_refine_diff_density_min -0.305
_refine_diff_density_rms 0.065
_refine_ls_extinction_method none
_refine_ls_goodness_of_fit_ref 1.051
_refine_ls_hydrogen_treatment mixed
_refine_ls_matrix_type full
_refine_ls_number_parameters 325
_refine_ls_number_reflns 6410
_refine_ls_number_restraints 0
_refine_ls_restrained_S_all 1.051
_refine_ls_R_factor_all 0.0216
_refine_ls_R_factor_gt 0.0194
_refine_ls_shift/su_max 0.002
_refine_ls_shift/su_mean 0.000
_refine_ls_structure_factor_coef Fsqd
_refine_ls_weighting_details 'calc w=1/[\s^2^(Fo^2^)+(0.0270P)^2^+0.4145P] where P=(Fo^2^+2Fc^2^)/3'
_refine_ls_weighting_scheme calc
_refine_ls_wR_factor_gt 0.0493
_refine_ls_wR_factor_ref 0.0500
_reflns_number_gt 5920
_reflns_number_total 6410
_reflns_threshold_expression >2sigma(I)
_cod_data_source_file ja037293rsi20030926_015902.cif
_cod_data_source_block molh
_cod_original_cell_volume 2798.3(10)
_cod_database_code 4114301

loop_
_symmetry_equiv_pos_as_xyz
'x, y, z'
'-x+1/2, y+1/2, -z+1/2'
'-x, -y, -z'
'x-1/2, -y-1/2, z-1/2'

loop_
_atom_site_label
_atom_site_type_symbol
_atom_site_fract_x
_atom_site_fract_y
_atom_site_fract_z
_atom_site_U_iso_or_equiv
_atom_site_adp_type
_atom_site_occupancy
_atom_site_symmetry_multiplicity
_atom_site_calc_flag
_atom_site_refinement_flags
Mo1 Mo 0.750064(11) 0.162860(6) 0.168487(8) 0.01141(4) Uani 1 1 d .
Mo2 Mo 0.731926(12) 0.143471(7) 0.482396(9) 0.01357(4) Uani 1 1 d .
P3 P 0.77215(4) 0.13517(2) 0.32848(3) 0.01279(8) Uani 1 1 d .
C1 C 0.86020(14) 0.08208(8) 0.24321(10) 0.0130(3) Uani 1 1 d .
C2 C 0.96460(14) 0.12275(8) 0.19894(10) 0.0136(3) Uani 1 1 d .
C3 C 0.95210(14) 0.13357(8) 0.10140(10) 0.0144(3) Uani 1 1 d .
H3 H 1.0150 0.1625 0.0714 0.017 Uiso 1 1 calc R
C4 C 0.84906(14) 0.10277(8) 0.04683(10) 0.0140(3) Uani 1 1 d .
C5 C 0.75435(14) 0.06002(8) 0.09162(10) 0.0140(3) Uani 1 1 d .
H5 H 0.6847 0.0401 0.0550 0.017 Uiso 1 1 calc R
C6 C 0.75914(14) 0.04585(7) 0.18809(10) 0.0133(3) Uani 1 1 d .
C11 C 0.56606(16) 0.22476(9) 0.21681(12) 0.0232(4) Uani 1 1 d .
H11 H 0.5137 0.2099 0.2682 0.028 Uiso 1 1 calc R
C12 C 0.68020(17) 0.26790(8) 0.22210(12) 0.0244(4) Uani 1 1 d .
H12 H 0.7175 0.2870 0.2774 0.029 Uiso 1 1 calc R
C13 C 0.72848(19) 0.27735(9) 0.13044(14) 0.0302(4) Uani 1 1 d .
H13 H 0.8042 0.3038 0.1128 0.036 Uiso 1 1 calc R
C14 C 0.6434(2) 0.24025(9) 0.06991(12) 0.0316(4) Uani 1 1 d .
H14 H 0.6521 0.2377 0.0040 0.038 Uiso 1 1 calc R
C15 C 0.54365(17) 0.20771(9) 0.12258(13) 0.0280(4) Uani 1 1 d .
H15 H 0.4739 0.1794 0.0989 0.034 Uiso 1 1 calc R
C21 C 0.84736(17) 0.04618(9) 0.53672(11) 0.0241(4) Uani 1 1 d .
H21 H 0.8810 0.0137 0.4936 0.029 Uiso 1 1 calc R
C22 C 0.91818(17) 0.10324(9) 0.57198(11) 0.0245(4) Uani 1 1 d .
H22 H 1.0080 0.1154 0.5574 0.029 Uiso 1 1 calc R
C23 C 0.83212(17) 0.13888(9) 0.63250(11) 0.0237(4) Uani 1 1 d .
H23 H 0.8537 0.1795 0.6654 0.028 Uiso 1 1 calc R
C24 C 0.70801(17) 0.10376(9) 0.63591(11) 0.0228(4) Uani 1 1 d .
H24 H 0.6318 0.1167 0.6714 0.027 Uiso 1 1 calc R
C25 C 0.71766(17) 0.04581(9) 0.57689(11) 0.0229(3) Uani 1 1 d .
H25 H 0.6495 0.0128 0.5663 0.027 Uiso 1 1 calc R
C31 C 0.54047(17) 0.15186(8) 0.45611(11) 0.0212(3) Uani 1 1 d .
O31 O 0.42518(12) 0.15407(7) 0.44314(10) 0.0339(3) Uani 1 1 d .
C32 C 0.74123(15) 0.24221(9) 0.47396(10) 0.0185(3) Uani 1 1 d .
O32 O 0.74961(12) 0.30147(6) 0.47232(8) 0.0275(3) Uani 1 1 d .
C41 C 0.84600(15) 0.11068(8) -0.06001(10) 0.0181(3) Uani 1 1 d .
C42 C 0.90183(18) 0.17904(10) -0.09269(12) 0.0290(4) Uani 1 1 d .
H42A H 0.8947 0.1820 -0.1609 0.043 Uiso 1 1 calc R
H42B H 0.9964 0.1829 -0.0738 0.043 Uiso 1 1 calc R
H42C H 0.8503 0.2161 -0.0643 0.043 Uiso 1 1 calc R
C43 C 0.70468(18) 0.10203(10) -0.10071(11) 0.0293(4) Uani 1 1 d .
H43A H 0.6430 0.1335 -0.0695 0.044 Uiso 1 1 calc R
H43B H 0.6744 0.0551 -0.0909 0.044 Uiso 1 1 calc R
H43C H 0.7060 0.1120 -0.1678 0.044 Uiso 1 1 calc R
C44 C 0.9361(2) 0.05387(12) -0.09876(13) 0.0428(5) Uani 1 1 d .
H44A H 0.9376 0.0566 -0.1671 0.064 Uiso 1 1 calc R
H44B H 0.9006 0.0095 -0.0798 0.064 Uiso 1 1 calc R
H44C H 1.0276 0.0593 -0.0741 0.064 Uiso 1 1 calc R
C51 C 1.09041(15) 0.15008(8) 0.24971(11) 0.0180(3) Uani 1 1 d .
C52 C 1.09582(16) 0.13010(11) 0.35226(11) 0.0299(4) Uani 1 1 d .
H52A H 1.1847 0.1411 0.3781 0.045 Uiso 1 1 calc R
H52B H 1.0794 0.0811 0.3583 0.045 Uiso 1 1 calc R
H52C H 1.0269 0.1552 0.3866 0.045 Uiso 1 1 calc R
C53 C 1.1008(2) 0.22718(10) 0.24043(15) 0.0375(5) Uani 1 1 d .
H53A H 1.0249 0.2486 0.2723 0.056 Uiso 1 1 calc R
H53B H 1.0991 0.2397 0.1742 0.056 Uiso 1 1 calc R
H53C H 1.1852 0.2428 0.2689 0.056 Uiso 1 1 calc R
C54 C 1.21283(16) 0.11705(12) 0.20240(13) 0.0372(5) Uani 1 1 d .
H54A H 1.2954 0.1321 0.2339 0.056 Uiso 1 1 calc R
H54B H 1.2153 0.1306 0.1366 0.056 Uiso 1 1 calc R
H54C H 1.2056 0.0674 0.2067 0.056 Uiso 1 1 calc R
C61 C 0.66103(15) -0.00758(8) 0.22792(10) 0.0159(3) Uani 1 1 d .
C62 C 0.70558(18) -0.03251(9) 0.32476(11) 0.0250(4) Uani 1 1 d .
H62A H 0.7020 0.0054 0.3692 0.037 Uiso 1 1 calc R
H62B H 0.7977 -0.0499 0.3215 0.037 Uiso 1 1 calc R
H62C H 0.6455 -0.0690 0.3454 0.037 Uiso 1 1 calc R
C63 C 0.66086(17) -0.07011(8) 0.16297(11) 0.0230(3) Uani 1 1 d .
H63A H 0.6066 -0.1064 0.1907 0.034 Uiso 1 1 calc R
H63B H 0.7532 -0.0863 0.1548 0.034 Uiso 1 1 calc R
H63C H 0.6227 -0.0575 0.1021 0.034 Uiso 1 1 calc R
C64 C 0.51839(15) 0.02131(9) 0.23275(12) 0.0222(3) Uani 1 1 d .
H64A H 0.4559 -0.0149 0.2506 0.033 Uiso 1 1 calc R
H64B H 0.4924 0.0394 0.1715 0.033 Uiso 1 1 calc R
H64C H 0.5156 0.0579 0.2792 0.033 Uiso 1 1 calc R

loop_
_atom_site_aniso_label
_atom_site_aniso_U_11
_atom_site_aniso_U_22
_atom_site_aniso_U_33
_atom_site_aniso_U_23
_atom_site_aniso_U_13
_atom_site_aniso_U_12
Mo1 0.01174(7) 0.01166(7) 0.01082(7) 0.00017(4) -0.00088(5) 0.00036(5)
Mo2 0.01385(7) 0.01636(7) 0.01049(7) 0.00005(5) 0.00007(5) 0.00001(5)
P3 0.01300(17) 0.01421(19) 0.01116(18) 0.00010(13) -0.00021(14) 0.00045(14)
C1 0.0124(6) 0.0128(7) 0.0138(7) 0.0010(5) -0.0005(5) 0.0024(6)
C2 0.0106(6) 0.0160(7) 0.0141(7) -0.0006(6) -0.0005(5) 0.0003(6)
C3 0.0112(7) 0.0168(8) 0.0153(7) 0.0003(6) 0.0024(5) -0.0007(6)
C4 0.0137(7) 0.0157(8) 0.0125(7) -0.0010(5) 0.0010(5) 0.0026(6)
C5 0.0134(7) 0.0129(7) 0.0158(7) -0.0025(6) -0.0016(5) -0.0010(6)
C6 0.0132(7) 0.0110(7) 0.0156(7) -0.0009(5) 0.0011(5) 0.0017(5)
C11 0.0225(8) 0.0221(9) 0.0250(9) 0.0032(7) 0.0033(7) 0.0120(7)
C12 0.0327(9) 0.0158(8) 0.0248(9) -0.0045(6) -0.0050(7) 0.0089(7)
C13 0.0357(10) 0.0143(8) 0.0406(11) 0.0087(8) 0.0075(8) 0.0040(7)
C14 0.0497(11) 0.0283(10) 0.0170(8) 0.0030(7) -0.0015(8) 0.0226(9)
C15 0.0238(8) 0.0254(9) 0.0347(10) -0.0055(8) -0.0124(7) 0.0131(7)
C21 0.0280(9) 0.0243(9) 0.0200(8) 0.0032(7) -0.0048(7) 0.0074(7)
C22 0.0199(8) 0.0344(10) 0.0191(8) 0.0091(7) -0.0059(6) -0.0001(7)
C23 0.0320(9) 0.0267(9) 0.0125(8) 0.0035(6) -0.0063(7) -0.0059(7)
C24 0.0286(9) 0.0274(9) 0.0125(7) 0.0047(6) 0.0016(6) -0.0024(7)
C25 0.0285(9) 0.0207(9) 0.0192(8) 0.0063(6) -0.0035(7) -0.0046(7)
C31 0.0233(9) 0.0204(8) 0.0199(8) -0.0009(6) 0.0018(6) -0.0008(7)
O31 0.0162(6) 0.0385(8) 0.0469(9) -0.0011(6) -0.0031(6) 0.0008(5)
C32 0.0174(7) 0.0240(9) 0.0140(7) -0.0006(6) -0.0003(6) 0.0008(6)
O32 0.0346(7) 0.0187(7) 0.0292(7) 0.0004(5) -0.0024(5) 0.0000(5)
C41 0.0199(8) 0.0234(9) 0.0110(7) -0.0007(6) 0.0010(6) -0.0017(6)
C42 0.0327(9) 0.0383(11) 0.0159(8) 0.0071(7) -0.0042(7) -0.0159(8)
C43 0.0298(9) 0.0428(12) 0.0153(8) 0.0040(7) -0.0075(7) -0.0142(8)
C44 0.0623(14) 0.0501(13) 0.0162(9) -0.0031(8) 0.0079(9) 0.0259(11)
C51 0.0120(7) 0.0264(9) 0.0155(8) 0.0015(6) -0.0020(6) -0.0035(6)
C52 0.0162(8) 0.0547(13) 0.0187(9) 0.0070(8) -0.0058(6) -0.0092(8)
C53 0.0367(11) 0.0305(11) 0.0450(12) 0.0036(9) -0.0198(9) -0.0153(9)
C54 0.0124(8) 0.0702(15) 0.0290(10) -0.0089(10) -0.0019(7) 0.0011(9)
C61 0.0181(7) 0.0127(7) 0.0169(7) 0.0010(6) 0.0003(6) -0.0036(6)
C62 0.0332(9) 0.0196(9) 0.0222(8) 0.0058(7) -0.0034(7) -0.0082(7)
C63 0.0291(9) 0.0156(8) 0.0243(8) -0.0023(6) 0.0018(7) -0.0056(7)
C64 0.0174(7) 0.0210(9) 0.0281(9) 0.0007(7) 0.0049(6) -0.0040(6)

loop_
_atom_type_symbol
_atom_type_description
_atom_type_scat_dispersion_real
_atom_type_scat_dispersion_imag
_atom_type_scat_source
C C 0.0033 0.0016 'International Tables Vol C Tables 4.2.6.8 and 6.1.1.4'
H H 0.0000 0.0000 'International Tables Vol C Tables 4.2.6.8 and 6.1.1.4'
O O 0.0106 0.0060 'International Tables Vol C Tables 4.2.6.8 and 6.1.1.4'
P P 0.1023 0.0942 'International Tables Vol C Tables 4.2.6.8 and 6.1.1.4'
Mo Mo -1.6832 0.6857 'International Tables Vol C Tables 4.2.6.8 and 6.1.1.4'

loop_
_geom_angle_atom_site_label_1
_geom_angle_atom_site_label_2
_geom_angle_atom_site_label_3
_geom_angle
C1 Mo1 C5 65.73(5)
C1 Mo1 C3 65.80(5)
C5 Mo1 C3 64.08(5)
C1 Mo1 C11 128.86(6)
C5 Mo1 C11 128.54(6)
C3 Mo1 C11 162.10(6)
C1 Mo1 C12 129.21(6)
C5 Mo1 C12 161.73(6)
C3 Mo1 C12 128.77(6)
C11 Mo1 C12 35.78(6)
C1 Mo1 C2 37.59(5)
C5 Mo1 C2 76.77(5)
C3 Mo1 C2 35.71(5)
C11 Mo1 C2 148.83(6)
C12 Mo1 C2 121.39(6)
C1 Mo1 C6 37.57(5)
C5 Mo1 C6 35.54(5)
C3 Mo1 C6 76.68(5)
C11 Mo1 C6 121.10(6)
C12 Mo1 C6 149.01(6)
C2 Mo1 C6 66.69(5)
C1 Mo1 C13 148.91(6)
C5 Mo1 C13 137.70(6)
C3 Mo1 C13 102.90(6)
C11 Mo1 C13 59.21(6)
C12 Mo1 C13 35.50(6)
C2 Mo1 C13 117.22(6)
C6 Mo1 C13 172.71(6)
C1 Mo1 C15 147.79(6)
C5 Mo1 C15 102.51(6)
C3 Mo1 C15 138.37(6)
C11 Mo1 C15 35.33(6)
C12 Mo1 C15 59.23(6)
C2 Mo1 C15 173.74(6)
C6 Mo1 C15 116.33(6)
C13 Mo1 C15 59.14(7)
C1 Mo1 C14 171.71(6)
C5 Mo1 C14 107.06(6)
C3 Mo1 C14 107.82(6)
C11 Mo1 C14 58.51(6)
C12 Mo1 C14 58.71(6)
C2 Mo1 C14 138.90(6)
C6 Mo1 C14 137.65(6)
C13 Mo1 C14 35.32(7)
C15 Mo1 C14 35.14(7)
C1 Mo1 C4 77.66(5)
C5 Mo1 C4 35.69(5)
C3 Mo1 C4 35.68(5)
C11 Mo1 C4 146.29(6)
C12 Mo1 C4 146.22(6)
C2 Mo1 C4 64.78(5)
C6 Mo1 C4 64.62(5)
C13 Mo1 C4 110.75(6)
C15 Mo1 C4 110.98(6)
C14 Mo1 C4 94.08(6)
C1 Mo1 P3 47.19(4)
C5 Mo1 P3 105.05(4)
C3 Mo1 P3 105.69(4)
C11 Mo1 P3 84.24(5)
C12 Mo1 P3 84.83(4)
C2 Mo1 P3 70.08(5)
C6 Mo1 P3 69.57(4)
C13 Mo1 P3 117.25(5)
C15 Mo1 P3 115.93(5)
C14 Mo1 P3 141.05(5)
C4 Mo1 P3 124.85(4)
C32 Mo2 C31 87.16(7)
C32 Mo2 P3 90.15(5)
C31 Mo2 P3 89.84(6)
C32 Mo2 C24 113.25(6)
C31 Mo2 C24 95.97(7)
P3 Mo2 C24 156.07(4)
C32 Mo2 C25 148.41(6)
C31 Mo2 C25 96.75(7)
P3 Mo2 C25 121.09(4)
C24 Mo2 C25 35.22(6)
C32 Mo2 C21 143.59(6)
C31 Mo2 C21 127.31(7)
P3 Mo2 C21 100.07(4)
C24 Mo2 C21 58.26(6)
C25 Mo2 C21 35.00(6)
C32 Mo2 C23 94.27(6)
C31 Mo2 C23 125.81(7)
P3 Mo2 C23 144.21(5)
C24 Mo2 C23 34.98(6)
C25 Mo2 C23 58.19(6)
C21 Mo2 C23 57.86(6)
C32 Mo2 C22 109.09(6)
C31 Mo2 C22 152.79(7)
P3 Mo2 C22 111.14(5)
C24 Mo2 C22 57.90(6)
C25 Mo2 C22 57.96(6)
C21 Mo2 C22 34.73(6)
C23 Mo2 C22 34.53(6)
C1 P3 Mo2 141.55(5)
C1 P3 Mo1 61.78(5)
Mo2 P3 Mo1 156.54(2)
C2 C1 C6 121.50(13)
C2 C1 P3 108.84(11)
C6 C1 P3 107.86(10)
C2 C1 Mo1 75.40(8)
C6 C1 Mo1 75.51(8)
P3 C1 Mo1 71.03(5)
C3 C2 C1 116.88(13)
C3 C2 C51 118.59(13)
C1 C2 C51 124.40(13)
C3 C2 Mo1 71.86(8)
C1 C2 Mo1 67.01(8)
C51 C2 Mo1 135.74(11)
C2 C3 C4 122.44(14)
C2 C3 Mo1 72.43(8)
C4 C3 Mo1 72.97(8)
C5 C4 C3 118.87(13)
C5 C4 C41 120.04(13)
C3 C4 C41 120.91(13)
C5 C4 Mo1 71.11(8)
C3 C4 Mo1 71.35(8)
C41 C4 Mo1 133.42(10)
C6 C5 C4 122.79(13)
C6 C5 Mo1 72.86(8)
C4 C5 Mo1 73.20(9)
C5 C6 C1 116.88(13)
C5 C6 C61 118.58(13)
C1 C6 C61 124.52(13)
C5 C6 Mo1 71.60(8)
C1 C6 Mo1 66.92(8)
C61 C6 Mo1 133.97(10)
C15 C11 C12 108.37(16)
C15 C11 Mo1 73.02(9)
C12 C11 Mo1 72.18(9)
C13 C12 C11 107.83(16)
C13 C12 Mo1 72.77(10)
C11 C12 Mo1 72.03(9)
C14 C13 C12 107.22(16)
C14 C13 Mo1 72.43(10)
C12 C13 Mo1 71.73(9)
C15 C14 C13 109.20(16)
C15 C14 Mo1 72.43(10)
C13 C14 Mo1 72.25(10)
C14 C15 C11 107.37(16)
C14 C15 Mo1 72.43(10)
C11 C15 Mo1 71.65(9)
C22 C21 C25 108.19(15)
C22 C21 Mo2 73.52(10)
C25 C21 Mo2 72.24(9)
C23 C22 C21 108.03(15)
C23 C22 Mo2 72.07(9)
C21 C22 Mo2 71.75(9)
C22 C23 C24 108.26(15)
C22 C23 Mo2 73.40(9)
C24 C23 Mo2 71.78(9)
C23 C24 C25 107.90(15)
C23 C24 Mo2 73.24(9)
C25 C24 Mo2 72.64(9)
C21 C25 C24 107.61(15)
C21 C25 Mo2 72.76(9)
C24 C25 Mo2 72.13(9)
O31 C31 Mo2 176.63(16)
O32 C32 Mo2 177.24(13)
C42 C41 C43 108.46(14)
C42 C41 C4 112.87(13)
C43 C41 C4 112.34(13)
C42 C41 C44 108.25(15)
C43 C41 C44 108.62(15)
C4 C41 C44 106.13(13)
C52 C51 C53 109.80(15)
C52 C51 C2 112.90(13)
C53 C51 C2 111.15(13)
C52 C51 C54 107.02(14)
C53 C51 C54 109.00(15)
C2 C51 C54 106.76(13)
C64 C61 C62 109.89(13)
C64 C61 C63 109.00(13)
C62 C61 C63 106.88(13)
C64 C61 C6 110.69(12)
C62 C61 C6 111.78(12)
C63 C61 C6 108.48(12)

loop_
_geom_bond_atom_site_label_1
_geom_bond_atom_site_label_2
_geom_bond_distance
Mo1 C1 2.2017(15)
Mo1 C5 2.3008(15)
Mo1 C3 2.3069(15)
Mo1 C11 2.3081(16)
Mo1 C12 2.3100(16)
Mo1 C2 2.3144(15)
Mo1 C6 2.3172(15)
Mo1 C13 2.3236(17)
Mo1 C15 2.3258(16)
Mo1 C14 2.3258(17)
Mo1 C4 2.3281(15)
Mo1 P3 2.3630(6)
Mo2 C32 1.9455(17)
Mo2 C31 1.9466(17)
Mo2 P3 2.2480(6)
Mo2 C24 2.3456(16)
Mo2 C25 2.3522(16)
Mo2 C21 2.3590(17)
Mo2 C23 2.3646(16)
Mo2 C22 2.3818(17)
P3 C1 1.8330(15)
C1 C2 1.459(2)
C1 C6 1.459(2)
C2 C3 1.417(2)
C2 C51 1.540(2)
C3 C4 1.420(2)
C4 C5 1.419(2)
C4 C41 1.537(2)
C5 C6 1.409(2)
C6 C61 1.545(2)
C11 C15 1.406(2)
C11 C12 1.419(2)
C12 C13 1.413(3)
C13 C14 1.411(3)
C14 C15 1.404(3)
C21 C22 1.415(2)
C21 C25 1.417(2)
C22 C23 1.409(2)
C23 C24 1.416(2)
C24 C25 1.421(2)
C31 O31 1.162(2)
C32 O32 1.167(2)
C41 C42 1.528(2)
C41 C43 1.528(2)
C41 C44 1.538(2)
C51 C52 1.520(2)
C51 C53 1.524(2)
C51 C54 1.541(2)
C61 C64 1.531(2)
C61 C62 1.533(2)
C61 C63 1.540(2)
